data_4512289
loop_
_publ_author_name
'Aitipamula, Srinivasulu'
'Chow, Pui Shan'
'Tan, Reginald B. H.'

_publ_section_title
;
 Crystal Engineering of Tegafur Cocrystals: Structural Analysis and
 Physicochemical Properties
;
_journal_issue 12
_journal_name_full 'Crystal Growth &amp; Design'
_journal_page_first 6557
_journal_paper_doi 10.1021/cg501469r
_journal_volume 14
_journal_year 2014
_chemical_formula_sum 'C15 H15 F N2 O6'
_chemical_formula_weight 338.29
_chemical_name_systematic
; 
 ? 
;
_space_group_IT_number 14
_symmetry_cell_setting monoclinic
_symmetry_space_group_name_Hall '-P 2yn'
_symmetry_space_group_name_H-M 'P 1 21/n 1'
_atom_sites_solution_hydrogens geom
_atom_sites_solution_primary direct
_atom_sites_solution_secondary difmap
_audit_creation_method SHELXL-97
_cell_angle_alpha 90.00
_cell_angle_beta 93.39(3)
_cell_angle_gamma 90.00
_cell_formula_units_Z 4
_cell_length_a 5.1227(10)
_cell_length_b 21.618(4)
_cell_length_c 13.215(3)
_cell_measurement_reflns_used 3256
_cell_measurement_temperature 110(2)
_cell_measurement_theta_max 30.9939
_cell_measurement_theta_min 1.8085
_cell_volume 1460.9(5)
_computing_cell_refinement 'CrystalClear (Rigaku Inc., 2007)'
_computing_data_collection 'CrystalClear (Rigaku Inc., 2007)'
_computing_data_reduction 'CrystalClear (Rigaku Inc., 2007)'
_computing_structure_refinement 'SHELXL-97 (Sheldrick, 1997)'
_computing_structure_solution 'SHELXS-97 (Sheldrick, 1990)'
_diffrn_ambient_temperature 110(2)
_diffrn_measured_fraction_theta_full 0.974
_diffrn_measured_fraction_theta_max 0.963
_diffrn_measurement_device_type 'Rigaku Saturn 70 CCD area detector'
_diffrn_measurement_method '\w scans'
_diffrn_radiation_monochromator graphite
_diffrn_radiation_source 'fine-focus sealed tube'
_diffrn_radiation_type MoK\a
_diffrn_radiation_wavelength 0.71073
_diffrn_reflns_av_R_equivalents 0.0306
_diffrn_reflns_av_sigmaI/netI 0.0343
_diffrn_reflns_limit_h_max 6
_diffrn_reflns_limit_h_min -4
_diffrn_reflns_limit_k_max 28
_diffrn_reflns_limit_k_min -27
_diffrn_reflns_limit_l_max 17
_diffrn_reflns_limit_l_min -17
_diffrn_reflns_number 9224
_diffrn_reflns_theta_full 25.00
_diffrn_reflns_theta_max 28.28
_diffrn_reflns_theta_min 1.81
_exptl_absorpt_coefficient_mu 0.128
_exptl_absorpt_correction_T_max 0.9590
_exptl_absorpt_correction_T_min 0.9458
_exptl_absorpt_correction_type multi-scan
_exptl_absorpt_process_details 'R. H. Blessing, Acta Cryst. 1995 A51, 33-38'
_exptl_crystal_colour colorless
_exptl_crystal_density_diffrn 1.538
_exptl_crystal_density_method 'not measured'
_exptl_crystal_description needle
_exptl_crystal_F_000 704
_exptl_crystal_size_max 0.44
_exptl_crystal_size_mid 0.33
_exptl_crystal_size_min 0.33
_refine_diff_density_max 0.532
_refine_diff_density_min -0.380
_refine_diff_density_rms 0.085
_refine_ls_extinction_method none
_refine_ls_goodness_of_fit_ref 1.148
_refine_ls_hydrogen_treatment mixed
_refine_ls_matrix_type full
_refine_ls_number_parameters 223
_refine_ls_number_reflns 3487
_refine_ls_number_restraints 0
_refine_ls_restrained_S_all 1.148
_refine_ls_R_factor_all 0.0769
_refine_ls_R_factor_gt 0.0700
_refine_ls_shift/su_max 0.001
_refine_ls_shift/su_mean 0.000
_refine_ls_structure_factor_coef Fsqd
_refine_ls_weighting_details 'calc w=1/[\s^2^(Fo^2^)+(0.1180P)^2^+0.5603P] where P=(Fo^2^+2Fc^2^)/3'
_refine_ls_weighting_scheme calc
_refine_ls_wR_factor_gt 0.1975
_refine_ls_wR_factor_ref 0.2090
_reflns_number_gt 3112
_reflns_number_total 3487
_reflns_threshold_expression >2sigma(I)
_cod_data_source_file cg501469r_si_002.cif
_cod_data_source_block TG-4HBA
_cod_depositor_comments
;
The following automatic conversions were performed:

'_symmetry_cell_setting' value 'Monoclinic' changed to 'monoclinic'
according to
/home/saulius/struct/COD-crude-data--automatic-downloads/rss-feeds/ACS/lib/dictionaries/cif_core.dic
dictionary named 'cif_core.dic' version 2.4.2 from
2011-04-26.

'_exptl_absorpt_correction_type' value 'Multi-scan'
changed to 'multi-scan' according to
/home/saulius/struct/COD-crude-data--automatic-downloads/rss-feeds/ACS/lib/dictionaries/cif_core.dic
dictionary named 'cif_core.dic' version 2.4.2 from 2011-04-26.

Automatic conversion script
Id: cif_fix_values 2935 2014-11-11 08:27:57Z andrius 

 Adding full bibliography for 4512287--4512291.cif.
;
_cod_original_sg_symbol_H-M P21/n
_cod_database_code 4512289

loop_
_symmetry_equiv_pos_as_xyz
'x, y, z'
'-x+1/2, y+1/2, -z+1/2'
'-x, -y, -z'
'x-1/2, -y-1/2, z-1/2'

loop_
_atom_site_label
_atom_site_type_symbol
_atom_site_fract_x
_atom_site_fract_y
_atom_site_fract_z
_atom_site_U_iso_or_equiv
_atom_site_adp_type
_atom_site_occupancy
_atom_site_symmetry_multiplicity
_atom_site_calc_flag
_atom_site_refinement_flags
F1 F 0.0061(3) 0.24650(6) 0.83413(10) 0.0360(3) Uani 1 1 d .
O2 O -0.1141(3) 0.01580(6) 0.69262(11) 0.0288(3) Uani 1 1 d .
N1 N -0.2286(3) 0.09151(8) 0.80234(12) 0.0249(4) Uani 1 1 d .
O1 O -0.3786(3) 0.16848(7) 0.90141(12) 0.0337(4) Uani 1 1 d .
N2 N 0.0981(3) 0.10819(7) 0.68989(12) 0.0243(4) Uani 1 1 d .
O3 O 0.4736(3) 0.12394(7) 0.59736(11) 0.0296(4) Uani 1 1 d .
C1 C -0.2223(4) 0.15133(9) 0.84018(14) 0.0253(4) Uani 1 1 d .
C4 C -0.0832(4) 0.06893(8) 0.72625(14) 0.0245(4) Uani 1 1 d .
C3 C 0.1254(4) 0.16749(9) 0.72559(15) 0.0261(4) Uani 1 1 d .
H3 H 0.2509 0.1942 0.6984 0.031 Uiso 1 1 calc R
C5 C 0.2593(4) 0.08405(9) 0.60649(14) 0.0263(4) Uani 1 1 d .
H5 H 0.3225 0.0413 0.6232 0.032 Uiso 1 1 calc R
C6 C 0.1045(4) 0.08414(9) 0.50448(15) 0.0293(4) Uani 1 1 d .
H6A H -0.0841 0.0771 0.5125 0.035 Uiso 1 1 calc R
H6B H 0.1704 0.0524 0.4584 0.035 Uiso 1 1 calc R
C2 C -0.0233(4) 0.18828(9) 0.79857(15) 0.0275(4) Uani 1 1 d .
C8 C 0.4363(4) 0.15984(10) 0.50364(15) 0.0307(5) Uani 1 1 d .
H8A H 0.5570 0.1454 0.4528 0.037 Uiso 1 1 calc R
H8B H 0.4692 0.2043 0.5170 0.037 Uiso 1 1 calc R
C7 C 0.1558(4) 0.14950(10) 0.46616(15) 0.0305(5) Uani 1 1 d .
H7A H 0.1351 0.1517 0.3913 0.037 Uiso 1 1 calc R
H7B H 0.0377 0.1800 0.4956 0.037 Uiso 1 1 calc R
O4 O 0.4883(3) 0.06526(6) 0.26550(11) 0.0303(4) Uani 1 1 d .
H2 H 0.3720 0.0389 0.2756 0.045 Uiso 1 1 calc R
O6 O 1.3792(3) 0.21510(6) 0.06483(12) 0.0296(3) Uani 1 1 d .
H4 H 1.4668 0.1999 0.0192 0.044 Uiso 1 1 calc R
O5 O 0.6024(3) -0.00514(7) 0.15092(12) 0.0314(4) Uani 1 1 d .
C9 C 0.8236(4) 0.09150(9) 0.15823(14) 0.0252(4) Uani 1 1 d .
C10 C 0.8548(4) 0.14949(9) 0.20362(14) 0.0250(4) Uani 1 1 d .
H10 H 0.7466 0.1614 0.2562 0.030 Uiso 1 1 calc R
C15 C 0.6301(4) 0.04630(9) 0.19017(14) 0.0256(4) Uani 1 1 d .
C12 C 1.1998(4) 0.17322(8) 0.09286(15) 0.0248(4) Uani 1 1 d .
C14 C 0.9803(4) 0.07562(9) 0.07961(16) 0.0294(4) Uani 1 1 d .
H14 H 0.9578 0.0364 0.0480 0.035 Uiso 1 1 calc R
C13 C 1.1679(4) 0.11557(9) 0.04635(15) 0.0287(4) Uani 1 1 d .
H13 H 1.2734 0.1039 -0.0073 0.034 Uiso 1 1 calc R
C11 C 1.0441(4) 0.18973(9) 0.17181(15) 0.0257(4) Uani 1 1 d .
H11 H 1.0680 0.2288 0.2039 0.031 Uiso 1 1 calc R
H1 H -0.334(6) 0.0664(14) 0.824(2) 0.047(8) Uiso 1 1 d .

loop_
_atom_site_aniso_label
_atom_site_aniso_U_11
_atom_site_aniso_U_22
_atom_site_aniso_U_33
_atom_site_aniso_U_23
_atom_site_aniso_U_13
_atom_site_aniso_U_12
F1 0.0474(8) 0.0242(6) 0.0374(7) -0.0073(5) 0.0091(6) -0.0090(5)
O2 0.0339(8) 0.0220(7) 0.0311(7) -0.0002(5) 0.0077(6) -0.0028(5)
N1 0.0271(9) 0.0222(8) 0.0255(8) 0.0007(6) 0.0042(6) -0.0036(6)
O1 0.0361(9) 0.0313(8) 0.0348(8) -0.0034(6) 0.0103(6) -0.0002(6)
N2 0.0252(9) 0.0220(7) 0.0259(8) -0.0001(6) 0.0034(6) -0.0013(6)
O3 0.0281(8) 0.0331(7) 0.0277(7) 0.0068(6) 0.0034(5) -0.0016(6)
C1 0.0281(10) 0.0239(9) 0.0238(8) 0.0000(7) 0.0012(7) 0.0022(7)
C4 0.0264(10) 0.0215(9) 0.0256(8) 0.0029(7) 0.0017(7) -0.0008(7)
C3 0.0265(10) 0.0222(9) 0.0296(9) 0.0026(7) 0.0028(7) -0.0030(7)
C5 0.0280(10) 0.0244(9) 0.0274(9) 0.0014(7) 0.0078(7) 0.0022(7)
C6 0.0333(11) 0.0251(9) 0.0298(9) -0.0039(7) 0.0045(8) -0.0043(8)
C2 0.0341(11) 0.0197(8) 0.0288(9) -0.0020(7) 0.0017(8) -0.0018(7)
C8 0.0358(12) 0.0304(10) 0.0262(9) 0.0064(8) 0.0036(8) -0.0057(8)
C7 0.0339(11) 0.0293(10) 0.0281(9) 0.0029(8) 0.0011(8) -0.0017(8)
O4 0.0339(8) 0.0258(7) 0.0321(7) -0.0006(6) 0.0093(6) -0.0046(6)
O6 0.0299(8) 0.0241(7) 0.0358(8) -0.0002(6) 0.0085(6) -0.0023(6)
O5 0.0371(9) 0.0232(7) 0.0348(7) -0.0036(6) 0.0094(6) -0.0056(6)
C9 0.0269(10) 0.0222(9) 0.0267(9) 0.0011(7) 0.0029(7) -0.0006(7)
C10 0.0257(10) 0.0233(9) 0.0263(9) 0.0000(7) 0.0040(7) 0.0032(7)
C15 0.0277(10) 0.0222(9) 0.0268(8) 0.0008(7) 0.0015(7) -0.0001(7)
C12 0.0249(10) 0.0216(9) 0.0279(9) 0.0039(7) 0.0019(7) 0.0011(7)
C14 0.0340(11) 0.0235(9) 0.0312(9) -0.0043(7) 0.0064(8) -0.0017(8)
C13 0.0324(11) 0.0250(9) 0.0292(9) -0.0029(7) 0.0057(8) -0.0018(8)
C11 0.0257(10) 0.0212(8) 0.0301(9) -0.0031(7) 0.0018(7) 0.0006(7)

loop_
_atom_type_symbol
_atom_type_description
_atom_type_scat_dispersion_real
_atom_type_scat_dispersion_imag
_atom_type_scat_source
C C 0.0033 0.0016 'International Tables Vol C Tables 4.2.6.8 and 6.1.1.4'
H H 0.0000 0.0000 'International Tables Vol C Tables 4.2.6.8 and 6.1.1.4'
N N 0.0061 0.0033 'International Tables Vol C Tables 4.2.6.8 and 6.1.1.4'
O O 0.0106 0.0060 'International Tables Vol C Tables 4.2.6.8 and 6.1.1.4'
F F 0.0171 0.0103 'International Tables Vol C Tables 4.2.6.8 and 6.1.1.4'

loop_
_geom_angle_atom_site_label_1
_geom_angle_atom_site_label_2
_geom_angle_atom_site_label_3
_geom_angle
C4 N1 C1 126.35(17)
C4 N1 H1 114(2)
C1 N1 H1 119(2)
C4 N2 C3 121.17(17)
C4 N2 C5 117.05(16)
C3 N2 C5 121.74(16)
C5 O3 C8 109.50(15)
O1 C1 N1 121.13(18)
O1 C1 C2 126.28(18)
N1 C1 C2 112.58(17)
O2 C4 N2 121.67(18)
O2 C4 N1 121.89(17)
N2 C4 N1 116.44(17)
C2 C3 N2 120.69(18)
C2 C3 H3 119.7
N2 C3 H3 119.7
O3 C5 N2 108.31(15)
O3 C5 C6 106.95(15)
N2 C5 C6 111.55(16)
O3 C5 H5 110.0
N2 C5 H5 110.0
C6 C5 H5 110.0
C5 C6 C7 101.74(16)
C5 C6 H6A 111.4
C7 C6 H6A 111.4
C5 C6 H6B 111.4
C7 C6 H6B 111.4
H6A C6 H6B 109.3
C3 C2 F1 120.44(18)
C3 C2 C1 122.51(18)
F1 C2 C1 117.03(17)
O3 C8 C7 105.86(16)
O3 C8 H8A 110.6
C7 C8 H8A 110.6
O3 C8 H8B 110.6
C7 C8 H8B 110.6
H8A C8 H8B 108.7
C8 C7 C6 101.95(17)
C8 C7 H7A 111.4
C6 C7 H7A 111.4
C8 C7 H7B 111.4
C6 C7 H7B 111.4
H7A C7 H7B 109.2
C15 O4 H2 109.5
C12 O6 H4 109.5
C14 C9 C10 119.05(18)
C14 C9 C15 118.57(18)
C10 C9 C15 122.39(18)
C11 C10 C9 119.87(18)
C11 C10 H10 120.1
C9 C10 H10 120.1
O5 C15 O4 122.56(18)
O5 C15 C9 122.80(18)
O4 C15 C9 114.64(16)
O6 C12 C13 122.63(18)
O6 C12 C11 117.33(17)
C13 C12 C11 120.03(18)
C13 C14 C9 121.69(18)
C13 C14 H14 119.2
C9 C14 H14 119.2
C14 C13 C12 118.90(18)
C14 C13 H13 120.6
C12 C13 H13 120.6
C10 C11 C12 120.44(18)
C10 C11 H11 119.8
C12 C11 H11 119.8

loop_
_geom_bond_atom_site_label_1
_geom_bond_atom_site_label_2
_geom_bond_distance
F1 C2 1.349(2)
O2 C4 1.238(2)
N1 C4 1.376(2)
N1 C1 1.386(2)
N1 H1 0.83(3)
O1 C1 1.229(2)
N2 C4 1.366(2)
N2 C3 1.370(2)
N2 C5 1.509(2)
O3 C5 1.407(2)
O3 C8 1.465(2)
C1 C2 1.430(3)
C3 C2 1.341(3)
C3 H3 0.9500
C5 C6 1.523(3)
C5 H5 1.0000
C6 C7 1.529(3)
C6 H6A 0.9900
C6 H6B 0.9900
C8 C7 1.509(3)
C8 H8A 0.9900
C8 H8B 0.9900
C7 H7A 0.9900
C7 H7B 0.9900
O4 C15 1.331(2)
O4 H2 0.8400
O6 C12 1.357(2)
O6 H4 0.8400
O5 C15 1.232(2)
C9 C14 1.393(3)
C9 C10 1.395(3)
C9 C15 1.471(3)
C10 C11 1.386(3)
C10 H10 0.9500
C12 C13 1.395(3)
C12 C11 1.397(3)
C14 C13 1.383(3)
C14 H14 0.9500
C13 H13 0.9500
C11 H11 0.9500
